data_7029608
loop_
_publ_author_name
'Moelands, Marcel A. H.'
'Schamhart, Daniel J.'
'Folkertsma, Emma'
'Lutz, Martin'
'Spek, Anthony L.'
'Klein Gebbink, Robertus J. M.'

_publ_section_title
;
 Facial triad modelling using ferrous pyridinyl prolinate complexes:
 synthesis and catalytic applications.
;
_journal_issue 18
_journal_name_full 'Dalton transactions (Cambridge, England : 2003)'
_journal_page_first 6769
_journal_page_last 6785
_journal_paper_doi 10.1039/c3dt53266f
_journal_volume 43
_journal_year 2014
_chemical_absolute_configuration ad
_chemical_formula_moiety 'C12 H17 Cl2 Fe N3 O'
_chemical_formula_sum 'C12 H17 Cl2 Fe N3 O'
_chemical_formula_weight 346.04
_chemical_name_systematic
; 
 ? 
;
_space_group_IT_number 4
_symmetry_cell_setting monoclinic
_symmetry_space_group_name_Hall 'P 2yb'
_symmetry_space_group_name_H-M 'P 1 21 1'
_atom_sites_solution_hydrogens difmap
_atom_sites_solution_primary direct
_atom_sites_solution_secondary difmap
_audit_creation_method SHELXL-97
_cell_angle_alpha 90.00
_cell_angle_beta 90.575(1)
_cell_angle_gamma 90.00
_cell_formula_units_Z 2
_cell_length_a 8.89008(11)
_cell_length_b 8.19097(10)
_cell_length_c 10.05615(16)
_cell_measurement_reflns_used 6031
_cell_measurement_temperature 150(2)
_cell_measurement_theta_max 27.50
_cell_measurement_theta_min 2.03
_cell_volume 732.236(17)
_computing_cell_refinement Peakref
_computing_data_collection 'Nonius COLLECT'
_computing_data_reduction 'Pixel15, Sadabs'
_computing_structure_refinement 'SHELXL-97 (Sheldrick, 1997)'
_computing_structure_solution 'SHELXS-97 (Sheldrick, 1990)'
_diffrn_ambient_temperature 150(2)
_diffrn_measured_fraction_theta_full 1.000
_diffrn_measured_fraction_theta_max 1.000
_diffrn_measurement_device_type 'Nonius KappaCCD'
_diffrn_measurement_method '\f and \w scans'
_diffrn_radiation_monochromator graphite
_diffrn_radiation_source 'rotating anode'
_diffrn_radiation_type MoK\a
_diffrn_radiation_wavelength 0.71073
_diffrn_reflns_av_R_equivalents 0.0185
_diffrn_reflns_av_sigmaI/netI 0.0101
_diffrn_reflns_limit_h_max 11
_diffrn_reflns_limit_h_min -11
_diffrn_reflns_limit_k_max 10
_diffrn_reflns_limit_k_min -10
_diffrn_reflns_limit_l_max 13
_diffrn_reflns_limit_l_min -12
_diffrn_reflns_number 26417
_diffrn_reflns_theta_full 27.49
_diffrn_reflns_theta_max 27.49
_diffrn_reflns_theta_min 2.03
_exptl_absorpt_coefficient_mu 1.389
_exptl_absorpt_correction_T_max 0.78
_exptl_absorpt_correction_T_min 0.52
_exptl_absorpt_correction_type multi-scan
_exptl_absorpt_process_details Sadabs
_exptl_crystal_colour yellow
_exptl_crystal_density_diffrn 1.569
_exptl_crystal_density_method 'not measured'
_exptl_crystal_description block
_exptl_crystal_F_000 356
_exptl_crystal_size_max 0.60
_exptl_crystal_size_mid 0.27
_exptl_crystal_size_min 0.18
_refine_diff_density_max 0.255
_refine_diff_density_min -0.272
_refine_diff_density_rms 0.046
_refine_ls_abs_structure_details 'Flack H D (1983), Acta Cryst. A39, 876-881'
_refine_ls_abs_structure_Flack -0.008(8)
_refine_ls_extinction_method none
_refine_ls_goodness_of_fit_ref 1.069
_refine_ls_hydrogen_treatment mixed
_refine_ls_matrix_type full
_refine_ls_number_parameters 181
_refine_ls_number_reflns 3374
_refine_ls_number_restraints 1
_refine_ls_restrained_S_all 1.068
_refine_ls_R_factor_all 0.0157
_refine_ls_R_factor_gt 0.0154
_refine_ls_shift/su_max 0.001
_refine_ls_shift/su_mean 0.000
_refine_ls_structure_factor_coef Fsqd
_refine_ls_weighting_details 'calc w=1/[\s^2^(Fo^2^)+(0.0218P)^2^+0.1951P] where P=(Fo^2^+2Fc^2^)/3'
_refine_ls_weighting_scheme calc
_refine_ls_wR_factor_gt 0.0401
_refine_ls_wR_factor_ref 0.0404
_reflns_number_gt 3331
_reflns_number_total 3374
_reflns_threshold_expression I>2\s(I)
_cod_data_source_file c3dt53266f2.cif
_cod_data_source_block s4148a
_cod_original_sg_symbol_H-M 'P 21'
_cod_database_code 7029608

loop_
_symmetry_equiv_pos_as_xyz
'x, y, z'
'-x, y+1/2, -z'

loop_
_atom_site_label
_atom_site_type_symbol
_atom_site_fract_x
_atom_site_fract_y
_atom_site_fract_z
_atom_site_U_iso_or_equiv
_atom_site_adp_type
_atom_site_occupancy
_atom_site_symmetry_multiplicity
_atom_site_calc_flag
_atom_site_refinement_flags
Fe1 Fe 0.729265(18) 0.51369(2) 0.778996(17) 0.01440(5) Uani 1 1 d .
Cl1 Cl 0.79478(4) 0.71686(4) 0.63044(4) 0.02375(8) Uani 1 1 d .
Cl2 Cl 0.81008(4) 0.60103(5) 0.99230(3) 0.02511(8) Uani 1 1 d .
O1 O 0.86888(12) 0.31196(13) 0.81389(12) 0.0266(2) Uani 1 1 d .
N1 N 0.48960(12) 0.54266(13) 0.80305(11) 0.0154(2) Uani 1 1 d .
N2 N 0.63012(13) 0.30897(14) 0.65253(11) 0.0164(2) Uani 1 1 d .
N3 N 0.91635(16) 0.04423(16) 0.79216(16) 0.0282(3) Uani 1 1 d .
H1N H 0.976(2) 0.048(3) 0.851(2) 0.033(5) Uiso 1 1 d .
H2N H 0.895(2) -0.045(3) 0.755(2) 0.027(5) Uiso 1 1 d .
C1 C 0.40762(15) 0.40931(17) 0.77197(13) 0.0173(3) Uani 1 1 d .
C2 C 0.25403(16) 0.40094(19) 0.78994(14) 0.0223(3) Uani 1 1 d .
H2 H 0.1989 0.3070 0.7631 0.027 Uiso 1 1 calc R
C3 C 0.18238(15) 0.5319(2) 0.84765(14) 0.0252(3) Uani 1 1 d .
H3 H 0.0776 0.5275 0.8651 0.030 Uiso 1 1 calc R
C4 C 0.26507(16) 0.66992(19) 0.87995(14) 0.0227(3) Uani 1 1 d .
H4 H 0.2172 0.7612 0.9196 0.027 Uiso 1 1 calc R
C5 C 0.41872(15) 0.67428(17) 0.85401(13) 0.0172(3) Uani 1 1 d .
C6 C 0.49363(16) 0.26232(17) 0.72525(15) 0.0212(3) Uani 1 1 d .
H6A H 0.5224 0.1946 0.8030 0.025 Uiso 1 1 calc R
H6B H 0.4281 0.1957 0.6665 0.025 Uiso 1 1 calc R
C7 C 0.73637(16) 0.17058(17) 0.64130(15) 0.0203(3) Uani 1 1 d .
H7 H 0.6803 0.0648 0.6429 0.024 Uiso 1 1 calc R
C8 C 0.8143(2) 0.1923(3) 0.50656(18) 0.0431(5) Uani 1 1 d .
H8A H 0.9247 0.2005 0.5188 0.052 Uiso 1 1 calc R
H8B H 0.7918 0.0989 0.4471 0.052 Uiso 1 1 calc R
C9 C 0.7508(2) 0.3499(2) 0.44885(16) 0.0317(4) Uani 1 1 d .
H9A H 0.8161 0.4440 0.4713 0.038 Uiso 1 1 calc R
H9B H 0.7397 0.3424 0.3510 0.038 Uiso 1 1 calc R
C10 C 0.59890(17) 0.36498(19) 0.51481(14) 0.0234(3) Uani 1 1 d .
H10A H 0.5630 0.4794 0.5137 0.028 Uiso 1 1 calc R
H10B H 0.5230 0.2946 0.4704 0.028 Uiso 1 1 calc R
C11 C 0.84598(15) 0.17893(17) 0.75717(15) 0.0195(3) Uani 1 1 d .
C12 C 0.50823(17) 0.82674(18) 0.87761(16) 0.0228(3) Uani 1 1 d .
H12A H 0.5886 0.8045 0.9425 0.034 Uiso 1 1 calc R
H12B H 0.4422 0.9124 0.9120 0.034 Uiso 1 1 calc R
H12C H 0.5524 0.8630 0.7938 0.034 Uiso 1 1 calc R

loop_
_atom_site_aniso_label
_atom_site_aniso_U_11
_atom_site_aniso_U_22
_atom_site_aniso_U_33
_atom_site_aniso_U_23
_atom_site_aniso_U_13
_atom_site_aniso_U_12
Fe1 0.01258(8) 0.01270(8) 0.01788(9) -0.00212(8) -0.00159(6) -0.00094(7)
Cl1 0.02974(17) 0.01700(15) 0.02464(16) -0.00076(13) 0.00635(13) -0.00464(13)
Cl2 0.02239(16) 0.02999(18) 0.02279(16) -0.01084(14) -0.00757(13) 0.00668(13)
O1 0.0252(5) 0.0178(5) 0.0365(6) -0.0095(4) -0.0158(5) 0.0054(4)
N1 0.0137(5) 0.0161(6) 0.0164(5) 0.0023(4) 0.0000(4) -0.0001(4)
N2 0.0160(5) 0.0149(5) 0.0181(5) -0.0013(4) -0.0038(4) 0.0003(4)
N3 0.0308(7) 0.0188(7) 0.0347(7) -0.0076(5) -0.0165(6) 0.0067(5)
C1 0.0165(6) 0.0171(6) 0.0181(6) 0.0042(5) -0.0008(5) -0.0013(5)
C2 0.0176(6) 0.0254(7) 0.0240(7) 0.0071(6) -0.0018(5) -0.0064(5)
C3 0.0146(5) 0.0353(9) 0.0260(7) 0.0066(7) 0.0040(5) 0.0013(6)
C4 0.0176(7) 0.0299(8) 0.0206(7) 0.0034(6) 0.0039(5) 0.0062(6)
C5 0.0176(6) 0.0201(7) 0.0139(6) 0.0016(5) 0.0008(5) 0.0029(5)
C6 0.0191(6) 0.0150(6) 0.0293(7) 0.0002(5) -0.0001(6) -0.0043(5)
C7 0.0213(6) 0.0172(6) 0.0224(7) -0.0069(5) -0.0047(5) 0.0032(5)
C8 0.0479(11) 0.0567(12) 0.0247(8) -0.0023(8) 0.0071(8) 0.0212(10)
C9 0.0415(9) 0.0345(9) 0.0193(7) -0.0064(6) 0.0032(6) -0.0038(7)
C10 0.0292(7) 0.0210(7) 0.0197(7) -0.0013(6) -0.0088(6) -0.0011(6)
C11 0.0160(6) 0.0182(7) 0.0243(7) -0.0047(5) -0.0025(5) 0.0013(5)
C12 0.0225(6) 0.0180(7) 0.0279(7) -0.0044(6) 0.0010(6) 0.0029(5)

loop_
_atom_type_symbol
_atom_type_description
_atom_type_scat_dispersion_real
_atom_type_scat_dispersion_imag
_atom_type_scat_source
C C 0.0033 0.0016 'International Tables Vol C Tables 4.2.6.8 and 6.1.1.4'
H H 0.0000 0.0000 'International Tables Vol C Tables 4.2.6.8 and 6.1.1.4'
Cl Cl 0.1484 0.1585 'International Tables Vol C Tables 4.2.6.8 and 6.1.1.4'
Fe Fe 0.3463 0.8444 'International Tables Vol C Tables 4.2.6.8 and 6.1.1.4'
N N 0.0061 0.0033 'International Tables Vol C Tables 4.2.6.8 and 6.1.1.4'
O O 0.0106 0.0060 'International Tables Vol C Tables 4.2.6.8 and 6.1.1.4'

loop_
_geom_angle_atom_site_label_1
_geom_angle_atom_site_label_2
_geom_angle_atom_site_label_3
_geom_angle
O1 Fe1 N1 130.66(4)
O1 Fe1 N2 74.81(4)
N1 Fe1 N2 76.51(4)
O1 Fe1 Cl1 121.53(4)
N1 Fe1 Cl1 104.37(3)
N2 Fe1 Cl1 105.52(3)
O1 Fe1 Cl2 84.99(3)
N1 Fe1 Cl2 98.98(3)
N2 Fe1 Cl2 147.29(3)
Cl1 Fe1 Cl2 106.956(15)
C11 O1 Fe1 121.31(9)
C1 N1 C5 118.75(11)
C1 N1 Fe1 114.62(9)
C5 N1 Fe1 126.44(9)
C6 N2 C7 111.63(11)
C6 N2 C10 113.36(11)
C7 N2 C10 106.21(11)
C6 N2 Fe1 103.29(8)
C7 N2 Fe1 111.27(8)
C10 N2 Fe1 111.20(8)
C11 N3 H1N 118.9(16)
C11 N3 H2N 120.6(14)
H1N N3 H2N 120(2)
N1 C1 C2 122.88(13)
N1 C1 C6 116.47(11)
C2 C1 C6 120.50(13)
C3 C2 C1 118.56(13)
C3 C2 H2 120.7
C1 C2 H2 120.7
C2 C3 C4 119.17(13)
C2 C3 H3 120.4
C4 C3 H3 120.4
C3 C4 C5 119.72(14)
C3 C4 H4 120.1
C5 C4 H4 120.1
N1 C5 C4 120.79(13)
N1 C5 C12 118.41(12)
C4 C5 C12 120.77(13)
N2 C6 C1 111.79(11)
N2 C6 H6A 109.3
C1 C6 H6A 109.3
N2 C6 H6B 109.3
C1 C6 H6B 109.3
H6A C6 H6B 107.9
N2 C7 C11 108.24(11)
N2 C7 C8 105.80(13)
C11 C7 C8 112.38(14)
N2 C7 H7 110.1
C11 C7 H7 110.1
C8 C7 H7 110.1
C9 C8 C7 105.38(14)
C9 C8 H8A 110.7
C7 C8 H8A 110.7
C9 C8 H8B 110.7
C7 C8 H8B 110.7
H8A C8 H8B 108.8
C10 C9 C8 103.37(14)
C10 C9 H9A 111.1
C8 C9 H9A 111.1
C10 C9 H9B 111.1
C8 C9 H9B 111.1
H9A C9 H9B 109.1
N2 C10 C9 102.96(12)
N2 C10 H10A 111.2
C9 C10 H10A 111.2
N2 C10 H10B 111.2
C9 C10 H10B 111.2
H10A C10 H10B 109.1
O1 C11 N3 122.45(13)
O1 C11 C7 119.55(12)
N3 C11 C7 117.99(13)
C5 C12 H12A 109.5
C5 C12 H12B 109.5
H12A C12 H12B 109.5
C5 C12 H12C 109.5
H12A C12 H12C 109.5
H12B C12 H12C 109.5

loop_
_geom_bond_atom_site_label_1
_geom_bond_atom_site_label_2
_geom_bond_distance
Fe1 O1 2.0941(11)
Fe1 N1 2.1598(11)
Fe1 N2 2.2767(11)
Fe1 Cl1 2.3147(4)
Fe1 Cl2 2.3660(4)
O1 C11 1.2457(18)
N1 C1 1.3481(17)
N1 C5 1.3521(18)
N2 C6 1.4734(18)
N2 C7 1.4806(17)
N2 C10 1.4826(18)
N3 C11 1.3145(19)
N3 H1N 0.79(2)
N3 H2N 0.84(2)
C1 C2 1.3808(19)
C1 C6 1.504(2)
C2 C3 1.379(2)
C2 H2 0.9500
C3 C4 1.385(2)
C3 H3 0.9500
C4 C5 1.3937(19)
C4 H4 0.9500
C5 C12 1.498(2)
C6 H6A 0.9900
C6 H6B 0.9900
C7 C11 1.513(2)
C7 C8 1.538(2)
C7 H7 1.0000
C8 C9 1.522(3)
C8 H8A 0.9900
C8 H8B 0.9900
C9 C10 1.516(2)
C9 H9A 0.9900
C9 H9B 0.9900
C10 H10A 0.9900
C10 H10B 0.9900
C12 H12A 0.9800
C12 H12B 0.9800
C12 H12C 0.9800

loop_
_geom_hbond_atom_site_label_D
_geom_hbond_atom_site_label_H
_geom_hbond_atom_site_label_A
_geom_hbond_distance_DH
_geom_hbond_distance_HA
_geom_hbond_distance_DA
_geom_hbond_angle_DHA
_geom_hbond_site_symmetry_A
N3 H1N Cl2 0.79(2) 2.50(2) 3.2748(15) 168(2) 2_747
N3 H2N Cl1 0.84(2) 2.48(2) 3.3117(14) 170.1(18) 1_545

loop_
_geom_torsion_atom_site_label_1
_geom_torsion_atom_site_label_2
_geom_torsion_atom_site_label_3
_geom_torsion_atom_site_label_4
_geom_torsion
N1 Fe1 O1 C11 57.52(14)
N2 Fe1 O1 C11 1.02(12)
Cl1 Fe1 O1 C11 -98.10(12)
Cl2 Fe1 O1 C11 155.06(13)
O1 Fe1 N1 C1 -36.56(11)
N2 Fe1 N1 C1 19.28(9)
Cl1 Fe1 N1 C1 122.14(9)
Cl2 Fe1 N1 C1 -127.66(9)
O1 Fe1 N1 C5 138.38(10)
N2 Fe1 N1 C5 -165.77(11)
Cl1 Fe1 N1 C5 -62.91(11)
Cl2 Fe1 N1 C5 47.29(11)
O1 Fe1 N2 C6 106.21(9)
N1 Fe1 N2 C6 -33.22(8)
Cl1 Fe1 N2 C6 -134.65(8)
Cl2 Fe1 N2 C6 52.40(11)
O1 Fe1 N2 C7 -13.68(9)
N1 Fe1 N2 C7 -153.11(10)
Cl1 Fe1 N2 C7 105.46(9)
Cl2 Fe1 N2 C7 -67.49(11)
O1 Fe1 N2 C10 -131.88(10)
N1 Fe1 N2 C10 88.70(9)
Cl1 Fe1 N2 C10 -12.74(9)
Cl2 Fe1 N2 C10 174.31(7)
C5 N1 C1 C2 -0.04(19)
Fe1 N1 C1 C2 175.33(10)
C5 N1 C1 C6 -175.61(12)
Fe1 N1 C1 C6 -0.25(15)
N1 C1 C2 C3 -3.0(2)
C6 C1 C2 C3 172.43(13)
C1 C2 C3 C4 3.0(2)
C2 C3 C4 C5 -0.1(2)
C1 N1 C5 C4 3.01(19)
Fe1 N1 C5 C4 -171.75(10)
C1 N1 C5 C12 -174.96(12)
Fe1 N1 C5 C12 10.28(17)
C3 C4 C5 N1 -2.9(2)
C3 C4 C5 C12 174.97(13)
C7 N2 C6 C1 163.26(11)
C10 N2 C6 C1 -76.84(15)
Fe1 N2 C6 C1 43.61(12)
N1 C1 C6 N2 -31.79(17)
C2 C1 C6 N2 152.52(12)
C6 N2 C7 C11 -92.69(14)
C10 N2 C7 C11 143.29(12)
Fe1 N2 C7 C11 22.13(13)
C6 N2 C7 C8 146.65(14)
C10 N2 C7 C8 22.63(16)
Fe1 N2 C7 C8 -98.53(13)
N2 C7 C8 C9 2.13(19)
C11 C7 C8 C9 -115.80(15)
C7 C8 C9 C10 -25.23(19)
C6 N2 C10 C9 -161.61(12)
C7 N2 C10 C9 -38.68(14)
Fe1 N2 C10 C9 82.53(12)
C8 C9 C10 N2 39.09(16)
Fe1 O1 C11 N3 -169.09(12)
Fe1 O1 C11 C7 12.5(2)
N2 C7 C11 O1 -23.51(19)
C8 C7 C11 O1 92.96(18)
N2 C7 C11 N3 157.98(14)
C8 C7 C11 N3 -85.55(19)
